data_7110981
loop_
_publ_author_name
'Antolini, Floria'
'Hitchcock, Peter B.'
'Lappert, Michael F.'
'Merle, Philippe'

_publ_section_title
;
 Unusual alkali metal \a- or \b-phenyl(trimethylsilyl)amides
;
_journal_issue 14
_journal_name_full 'Chemical Communications'
_journal_page_first 1301
_journal_paper_doi 10.1039/b003169k
_journal_year 2000
_chemical_compound_source 'synthesis as described'
_chemical_formula_structural 'C11 H20 SI2 N NA'
_chemical_formula_sum 'C22 H40 N2 Na2 Si4'
_chemical_formula_weight 490.90
_chemical_name_common '[{NaN(SiMe3)(SiMe2Ph)}2]'
_chemical_name_systematic
;
 ?
;
_space_group_IT_number 15
_symmetry_cell_setting monoclinic
_symmetry_Int_Tables_number 15
_symmetry_space_group_name_Hall '-C 2yc'
_symmetry_space_group_name_H-M 'C 1 2/c 1'
_atom_sites_solution_hydrogens geom
_atom_sites_solution_primary direct
_atom_sites_solution_secondary difmap
_audit_conform_dict_location ftp://ftp.iucr.org/cifdics/cif_core_2.1beta5.dic
_audit_conform_dict_name cif_core.dic
_audit_conform_dict_version 2.1beta5
_audit_creation_date 1999-11-25T16:03:22-00:00
_audit_creation_method 'WinGX routine CIF_UPDATE'
_cell_angle_alpha 90
_cell_angle_beta 93.187(2)
_cell_angle_gamma 90
_cell_formula_units_Z 4
_cell_length_a 16.6414(6)
_cell_length_b 14.6700(5)
_cell_length_c 11.6899(4)
_cell_measurement_reflns_used 11812
_cell_measurement_temperature 173(2)
_cell_measurement_theta_max 27.878
_cell_measurement_theta_min 4.246
_cell_measurement_wavelength 0.71073
_cell_volume 2849.43(17)
_computing_cell_refinement 'HKL Scalepack (Otwinowski & Minor 1997)'
_computing_data_reduction 'HKL Denzo and Scalepack (Otwinowski & Minor 1997)'
_computing_molecular_graphics 'Ortep-3 for Windows (Farrugia, 1997)'
_computing_publication_material 'WinGX publication routines (Farrugia, 1999)'
_computing_structure_refinement 'SHELXL-97 (Sheldrick, 1997)'
_computing_structure_solution 'SHELXS-97 (Sheldrick, 1997)'
_diffrn_ambient_temperature 173(2)
_diffrn_measured_fraction_theta_full 0.989
_diffrn_measured_fraction_theta_max 0.989
_diffrn_measurement_device KappaCCD
_diffrn_measurement_method CCD
_diffrn_radiation_monochromator graphite
_diffrn_radiation_probe x-ray
_diffrn_radiation_type MoK\a
_diffrn_radiation_wavelength 0.71073
_diffrn_reflns_av_R_equivalents 0.0907
_diffrn_reflns_av_sigmaI/netI 0.0527
_diffrn_reflns_limit_h_max 21
_diffrn_reflns_limit_h_min -21
_diffrn_reflns_limit_k_max 19
_diffrn_reflns_limit_k_min -16
_diffrn_reflns_limit_l_max 15
_diffrn_reflns_limit_l_min -15
_diffrn_reflns_number 13397
_diffrn_reflns_theta_full 27.87
_diffrn_reflns_theta_max 27.87
_diffrn_reflns_theta_min 4.71
_exptl_absorpt_coefficient_mu 0.251
_exptl_crystal_colour colourless
_exptl_crystal_density_diffrn 1.144
_exptl_crystal_density_method 'not measured'
_exptl_crystal_description prism
_exptl_crystal_F_000 1056
_exptl_crystal_size_max 0.4
_exptl_crystal_size_mid 0.4
_exptl_crystal_size_min 0.3
_refine_diff_density_max 0.371
_refine_diff_density_min -0.281
_refine_diff_density_rms 0.053
_refine_ls_extinction_method none
_refine_ls_goodness_of_fit_ref 1.005
_refine_ls_hydrogen_treatment mixed
_refine_ls_matrix_type full
_refine_ls_number_parameters 167
_refine_ls_number_reflns 3364
_refine_ls_number_restraints 0
_refine_ls_restrained_S_all 1.005
_refine_ls_R_factor_all 0.0451
_refine_ls_R_factor_gt 0.038
_refine_ls_shift/su_max 0.857
_refine_ls_shift/su_mean 0.047
_refine_ls_structure_factor_coef Fsqd
_refine_ls_weighting_details 'calc w=1/[\s^2^(Fo^2^)+(0.0471P)^2^+2.4527P] where P=(Fo^2^+2Fc^2^)/3'
_refine_ls_weighting_scheme calc
_refine_ls_wR_factor_gt 0.0981
_refine_ls_wR_factor_ref 0.1031
_reflns_number_gt 2958
_reflns_number_total 3364
_reflns_threshold_expression >2sigma(I)
_cod_data_source_file b003169ksup1.cif
_cod_data_source_block B003169K-2
_cod_original_sg_symbol_H-M C2/c
_cod_database_code 7110981

loop_
_symmetry_equiv_pos_as_xyz
'x, y, z'
'-x, y, -z+1/2'
'x+1/2, y+1/2, z'
'-x+1/2, y+1/2, -z+1/2'
'-x, -y, -z'
'x, -y, z-1/2'
'-x+1/2, -y+1/2, -z'
'x+1/2, -y+1/2, z-1/2'

loop_
_atom_site_label
_atom_site_type_symbol
_atom_site_fract_x
_atom_site_fract_y
_atom_site_fract_z
_atom_site_U_iso_or_equiv
_atom_site_adp_type
_atom_site_occupancy
_atom_site_symmetry_multiplicity
_atom_site_calc_flag
_atom_site_refinement_flags
Na1 Na 0 -0.08244(6) 0.25 0.0281(2) Uani 1 2 d S
Na2 Na 0 -0.28968(6) 0.25 0.0300(2) Uani 1 2 d S
Si1 Si -0.07841(2) -0.15801(3) 0.01209(3) 0.02079(12) Uani 1 1 d .
Si2 Si 0.09317(2) -0.22432(3) 0.03796(3) 0.02398(12) Uani 1 1 d .
N1 N 0.00682(7) -0.18473(8) 0.08974(10) 0.0229(2) Uani 1 1 d .
C1 C -0.15064(10) -0.09838(12) 0.10645(14) 0.0322(3) Uani 1 1 d G
H1A H -0.1286 -0.039 0.1306 0.048 Uiso 1 1 d G
H1B H -0.1581 -0.1362 0.1741 0.048 Uiso 1 1 d G
H1C H -0.2026 -0.0896 0.0643 0.048 Uiso 1 1 d G
C2 C -0.13466(11) -0.25871(12) -0.05164(16) 0.0359(4) Uani 1 1 d G
H2A H -0.1023 -0.2865 -0.1099 0.054 Uiso 1 1 d G
H2B H -0.1878 -0.2425 -0.0861 0.054 Uiso 1 1 d G
H2C H -0.1409 -0.3022 0.0109 0.054 Uiso 1 1 d G
C3 C -0.06266(9) -0.07614(11) -0.11018(12) 0.0273(3) Uani 1 1 d G
H3A H -0.0442 -0.0171 -0.0794 0.041 Uiso 1 1 d G
H3B H -0.1135 -0.0679 -0.1555 0.041 Uiso 1 1 d G
H3C H -0.0221 -0.1013 -0.159 0.041 Uiso 1 1 d G
C4 C 0.08825(12) -0.25974(15) -0.11734(14) 0.0422(4) Uani 1 1 d G
H4A H 0.0438 -0.3025 -0.1332 0.063 Uiso 1 1 d G
H4B H 0.1392 -0.2892 -0.1335 0.063 Uiso 1 1 d G
H4C H 0.0804 -0.2058 -0.1661 0.063 Uiso 1 1 d G
C5 C 0.17989(10) -0.14294(12) 0.05507(15) 0.0339(4) Uani 1 1 d G
H5A H 0.1879 -0.1235 0.1351 0.051 Uiso 1 1 d G
H5B H 0.168 -0.0896 0.0065 0.051 Uiso 1 1 d G
H5C H 0.2289 -0.1727 0.0309 0.051 Uiso 1 1 d G
C6 C 0.12314(9) -0.33232(10) 0.12079(13) 0.0268(3) Uani 1 1 d .
C7 C 0.07961(13) -0.41307(13) 0.1011(2) 0.0500(5) Uani 1 1 d G
H7 H 0.0371 -0.415 0.0435 0.06 Uiso 1 1 d G
C8 C 0.09442(16) -0.49110(14) 0.1660(3) 0.0673(7) Uani 1 1 d G
H8 H 0.0645 -0.5455 0.1518 0.081 Uiso 1 1 d G
C9 C 0.15367(15) -0.49123(15) 0.2519(3) 0.0608(6) Uani 1 1 d G
H9 H 0.1602 -0.5459 0.2949 0.073 Uiso 1 1 d G
C10 C 0.19734(12) -0.41332(15) 0.27438(19) 0.0495(5) Uani 1 1 d G
H10 H 0.2384 -0.411 0.3341 0.059 Uiso 1 1 d G
C11 C 0.18234(10) -0.33497(12) 0.21005(16) 0.0345(4) Uani 1 1 d G
H11 H 0.2134 -0.2816 0.2258 0.041 Uiso 1 1 d G

loop_
_atom_site_aniso_label
_atom_site_aniso_U_11
_atom_site_aniso_U_22
_atom_site_aniso_U_33
_atom_site_aniso_U_23
_atom_site_aniso_U_13
_atom_site_aniso_U_12
Na1 0.0410(5) 0.0258(4) 0.0173(4) 0 -0.0002(3) 0
Na2 0.0416(5) 0.0257(4) 0.0230(4) 0 0.0052(3) 0
Si1 0.0240(2) 0.0232(2) 0.01524(19) 0.00061(14) 0.00106(14) 0.00138(15)
Si2 0.0276(2) 0.0282(2) 0.01623(19) -0.00033(15) 0.00168(15) 0.00705(16)
N1 0.0268(6) 0.0265(6) 0.0153(5) 0.0005(5) 0.0005(4) 0.0055(5)
C1 0.0305(8) 0.0411(9) 0.0254(7) 0.0017(7) 0.0057(6) 0.0067(7)
C2 0.0396(9) 0.0334(8) 0.0340(8) -0.0035(7) -0.0031(7) -0.0070(7)
C3 0.0332(7) 0.0307(7) 0.0179(6) 0.0045(6) 0.0002(5) 0.0030(6)
C4 0.0456(10) 0.0606(12) 0.0205(7) -0.0075(8) 0.0023(7) 0.0204(9)
C5 0.0320(8) 0.0327(8) 0.0382(9) 0.0040(7) 0.0117(7) 0.0047(7)
C6 0.0274(7) 0.0262(7) 0.0268(7) -0.0028(6) 0.0015(6) 0.0066(6)
C7 0.0554(12) 0.0295(9) 0.0624(13) -0.0054(9) -0.0205(10) 0.0003(8)
C8 0.0729(16) 0.0254(9) 0.101(2) 0.0035(11) -0.0178(14) -0.0019(10)
C9 0.0614(13) 0.0356(10) 0.0845(17) 0.0236(11) -0.0027(12) 0.0130(10)
C10 0.0458(11) 0.0515(12) 0.0499(12) 0.0177(10) -0.0082(9) 0.0115(9)
C11 0.0335(8) 0.0343(8) 0.0351(9) 0.0047(7) -0.0034(7) 0.0026(7)

loop_
_atom_type_symbol
_atom_type_description
_atom_type_scat_dispersion_real
_atom_type_scat_dispersion_imag
_atom_type_scat_source
C C 0.0033 0.0016 'International Tables Vol C Tables 4.2.6.8 and 6.1.1.4'
H H 0 0 'International Tables Vol C Tables 4.2.6.8 and 6.1.1.4'
N N 0.0061 0.0033 'International Tables Vol C Tables 4.2.6.8 and 6.1.1.4'
Na Na 0.0362 0.0249 'International Tables Vol C Tables 4.2.6.8 and 6.1.1.4'
Si Si 0.0817 0.0704 'International Tables Vol C Tables 4.2.6.8 and 6.1.1.4'

loop_
_geom_angle_atom_site_label_1
_geom_angle_atom_site_label_2
_geom_angle_atom_site_label_3
_geom_angle
_geom_angle_site_symmetry_1
_geom_angle_site_symmetry_3
N1 Na1 N1 102.90(7) . 2
N1 Na1 C1 108.55(5) . 2
N1 Na1 C1 65.35(4) 2 2
N1 Na1 C1 65.35(4) . .
N1 Na1 C1 108.55(5) 2 .
C1 Na1 C1 170.90(8) 2 .
N1 Na1 Na2 51.45(3) . .
N1 Na1 Na2 51.45(3) 2 .
C1 Na1 Na2 85.45(4) 2 .
C1 Na1 Na2 85.45(4) . .
N1 Na1 C3 91.49(4) . 5
N1 Na1 C3 157.18(4) 2 5
C1 Na1 C3 93.4 2 5
C1 Na1 C3 93.5 . 5
Na2 Na1 C3 139.50(3) . 5
N1 Na1 C3 157.18(4) . 6_556
N1 Na1 C3 91.49(4) 2 6_556
C1 Na1 C3 93.5 2 6_556
C1 Na1 C3 93.4 . 6_556
Na2 Na1 C3 139.50(3) . 6_556
C3 Na1 C3 81.00(6) 5 6_556
N1 Na1 Si1 115.17(4) . 2
N1 Na1 Si1 31.07(3) 2 2
C1 Na1 Si1 35.49(3) 2 2
C1 Na1 Si1 139.40(4) . 2
Na2 Na1 Si1 69.754(16) . 2
C3 Na1 Si1 126.33(3) 5 2
C3 Na1 Si1 86.20(3) 6_556 2
N1 Na1 Si1 31.07(3) . .
N1 Na1 Si1 115.17(4) 2 .
C1 Na1 Si1 139.40(4) 2 .
C1 Na1 Si1 35.49(3) . .
Na2 Na1 Si1 69.753(16) . .
C3 Na1 Si1 86.20(3) 5 .
C3 Na1 Si1 126.33(3) 6_556 .
Si1 Na1 Si1 139.51(3) 2 .
N1 Na2 N1 101.46(6) . 2
N1 Na2 C6 69.18(4) . .
N1 Na2 C6 130.55(5) 2 .
N1 Na2 C6 130.55(5) . 2
N1 Na2 C6 69.18(4) 2 2
C6 Na2 C6 153.07(7) . 2
N1 Na2 C7 83.67(5) . .
N1 Na2 C7 154.79(5) 2 .
C6 Na2 C7 28.85(5) . .
C6 Na2 C7 125.70(6) 2 .
N1 Na2 C7 154.79(5) . 2
N1 Na2 C7 83.67(5) 2 2
C6 Na2 C7 125.70(6) . 2
C6 Na2 C7 28.85(5) 2 2
C7 Na2 C7 102.25(9) . 2
N1 Na2 Na1 50.73(3) . .
N1 Na2 Na1 50.73(3) 2 .
C6 Na2 Na1 103.47(4) . .
C6 Na2 Na1 103.47(4) 2 .
C7 Na2 Na1 128.87(5) . .
C7 Na2 Na1 128.87(5) 2 .
N1 Na2 Si2 117.39(4) . 2
N1 Na2 Si2 32.22(3) 2 2
C6 Na2 Si2 159.87(3) . 2
C6 Na2 Si2 37.16(3) 2 2
C7 Na2 Si2 158.43(5) . 2
C7 Na2 Si2 56.81(5) 2 2
Na1 Na2 Si2 72.254(17) . 2
N1 Na2 Si2 32.22(3) . .
N1 Na2 Si2 117.39(4) 2 .
C6 Na2 Si2 37.16(3) . .
C6 Na2 Si2 159.87(3) 2 .
C7 Na2 Si2 56.81(5) . .
C7 Na2 Si2 158.43(5) 2 .
Na1 Na2 Si2 72.253(17) . .
Si2 Na2 Si2 144.51(3) 2 .
N1 Si1 C2 114.57(7) . .
N1 Si1 C1 109.66(7) . .
C2 Si1 C1 106.02(8) . .
N1 Si1 C3 113.91(7) . .
C2 Si1 C3 106.59(8) . .
C1 Si1 C3 105.41(7) . .
N1 Si1 Na1 47.44(4) . .
C2 Si1 Na1 141.78(6) . .
C1 Si1 Na1 64.84(5) . .
C3 Si1 Na1 111.62(5) . .
N1 Si2 C5 114.02(7) . .
N1 Si2 C4 116.53(7) . .
C5 Si2 C4 105.66(9) . .
N1 Si2 C6 107.85(6) . .
C5 Si2 C6 107.25(7) . .
C4 Si2 C6 104.82(8) . .
N1 Si2 Na2 50.02(4) . .
C5 Si2 Na2 121.34(6) . .
C4 Si2 Na2 132.67(7) . .
C6 Si2 Na2 58.23(5) . .
Si1 N1 Si2 126.32(7) . .
Si1 N1 Na1 101.50(6) . .
Si2 N1 Na1 124.73(6) . .
Si1 N1 Na2 119.18(6) . .
Si2 N1 Na2 97.76(5) . .
Na1 N1 Na2 77.82(4) . .
Si1 C1 Na1 79.67(5) . .
Si1 C3 Na1 161.77(8) . 5
C11 C6 C7 115.89(16) . .
C11 C6 Si2 123.80(12) . .
C7 C6 Si2 120.02(13) . .
C11 C6 Na2 96.61(11) . .
C7 C6 Na2 83.44(12) . .
Si2 C6 Na2 84.60(5) . .
C8 C7 C6 122.22(18) . .
C8 C7 Na2 105.15(18) . .
C6 C7 Na2 67.71(11) . .
C9 C8 C7 120.1(2) . .
C8 C9 C10 119.49(19) . .
C9 C10 C11 120.54(19) . .
C10 C11 C6 121.76(17) . .

loop_
_geom_bond_atom_site_label_1
_geom_bond_atom_site_label_2
_geom_bond_distance
_geom_bond_site_symmetry_2
Na1 N1 2.4078(13) .
Na1 N1 2.4078(13) 2
Na1 C1 2.9474(17) 2
Na1 C1 2.9475(17) .
Na1 Na2 3.0402(12) .
Na1 C3 3.0595(16) 5
Na1 C3 3.0595(16) 6_556
Na1 Si1 3.2035(5) 2
Na1 Si1 3.2036(5) .
Na2 N1 2.4325(13) .
Na2 N1 2.4325(13) 2
Na2 C6 2.6862(15) .
Na2 C6 2.6863(15) 2
Na2 C7 2.884(2) .
Na2 C7 2.884(2) 2
Na2 Si2 3.1455(5) 2
Na2 Si2 3.1455(5) .
Si1 N1 1.6870(12) .
Si1 C2 1.8804(17) .
Si1 C1 1.8906(16) .
Si1 C3 1.8963(15) .
Si2 N1 1.6927(12) .
Si2 C5 1.8752(18) .
Si2 C4 1.8857(17) .
Si2 C6 1.9086(16) .
C3 Na1 3.0596(16) 5
C6 C11 1.395(2) .
C6 C7 1.401(2) .
C7 C8 1.388(3) .
C8 C9 1.367(4) .
C9 C10 1.372(3) .
C10 C11 1.389(3) .
